data_4063743
loop_
_publ_author_name
'Srivastava, Kriti'
'Shah, Poonam'
'Singh, Harkesh B.'
'Butcher, Ray J.'

_publ_section_title
;
 Isolation and Structural Characterization of Some Aryltellurium Halides
 and Their Hydrolyzed Products Stabilized by an Intramolecular
 Te&#x00B7;&#x00B7;&#x00B7;N Interaction
;
_journal_issue 3
_journal_name_full Organometallics
_journal_page_first 534
_journal_paper_doi 10.1021/om1009022
_journal_volume 30
_journal_year 2011
_chemical_formula_sum 'C48 H87 N8 Na3 O33 Te4'
_chemical_formula_weight 1883.63
_chemical_name_systematic
; 
 ? 
;
_space_group_IT_number 29
_symmetry_cell_setting orthorhombic
_symmetry_space_group_name_Hall 'P 2c -2ac'
_symmetry_space_group_name_H-M 'P c a 21'
_atom_sites_solution_hydrogens geom
_atom_sites_solution_primary direct
_atom_sites_solution_secondary difmap
_audit_creation_method SHELXL-97
_cell_angle_alpha 90.00
_cell_angle_beta 90.00
_cell_angle_gamma 90.00
_cell_formula_units_Z 2
_cell_length_a 18.0833(6)
_cell_length_b 5.0482(3)
_cell_length_c 38.0518(13)
_cell_measurement_reflns_used 9849
_cell_measurement_temperature 110(2)
_cell_measurement_theta_max 34.8638
_cell_measurement_theta_min 4.9383
_cell_volume 3473.7(3)
_computing_cell_refinement
;
CrysAlisPro, Oxford Diffraction Ltd.,
Version 1.171.33.42 (release 29-05-2009 CrysAlis171 .NET)
(compiled May 29 2009,17:40:42)
;
_computing_data_collection
;
CrysAlisPro, Oxford Diffraction Ltd.,
Version 1.171.33.42 (release 29-05-2009 CrysAlis171 .NET)
(compiled May 29 2009,17:40:42)
;
_computing_data_reduction
;
CrysAlisPro, Oxford Diffraction Ltd.,
Version 1.171.33.42 (release 29-05-2009 CrysAlis171 .NET)
(compiled May 29 2009,17:40:42)
;
_computing_molecular_graphics 'SHELXTL (Bruker, 2000)'
_computing_publication_material SHELXTL
_computing_structure_refinement 'SHELXL-97 (Sheldrick, 2008)'
_computing_structure_solution 'SHELXS-97 (Sheldrick, 2008)'
_diffrn_ambient_temperature 110(2)
_diffrn_detector_area_resol_mean 10.5081
_diffrn_measured_fraction_theta_full 0.991
_diffrn_measured_fraction_theta_max 0.995
_diffrn_measurement_device_type 'Xcalibur, Ruby, Gemini'
_diffrn_measurement_method '\w scans'
_diffrn_radiation_monochromator graphite
_diffrn_radiation_source 'fine-focus sealed tube'
_diffrn_radiation_type MoK\a
_diffrn_radiation_wavelength 0.71073
_diffrn_reflns_av_R_equivalents 0.0672
_diffrn_reflns_av_sigmaI/netI 0.0801
_diffrn_reflns_limit_h_max 25
_diffrn_reflns_limit_h_min -24
_diffrn_reflns_limit_k_max 7
_diffrn_reflns_limit_k_min -5
_diffrn_reflns_limit_l_max 54
_diffrn_reflns_limit_l_min -54
_diffrn_reflns_number 42132
_diffrn_reflns_theta_full 25.00
_diffrn_reflns_theta_max 30.51
_diffrn_reflns_theta_min 4.98
_diffrn_standards_decay_% <2%
_diffrn_standards_interval_count 50
_diffrn_standards_number 2
_exptl_absorpt_coefficient_mu 1.775
_exptl_absorpt_correction_T_max 0.943
_exptl_absorpt_correction_T_min 0.561
_exptl_absorpt_correction_type analytical
_exptl_absorpt_process_details
;
CrysAlisPro, Oxford Diffraction Ltd.,
Version 1.171.33.42 (release 29-05-2009 CrysAlis171 .NET)
(compiled May 29 2009,17:40:42)
Analytical numeric absorption correction using a multifaceted crystal
            model based on expressions derived by R.C. Clark & J.S. Reid.
(Clark, R. C. & Reid, J. S. (1995). Acta Cryst. A51, 887-897)
;
_exptl_crystal_colour orange
_exptl_crystal_density_diffrn 1.801
_exptl_crystal_density_method 'not measured'
_exptl_crystal_description needle
_exptl_crystal_F_000 1872
_exptl_crystal_size_max 0.6276
_exptl_crystal_size_mid 0.0664
_exptl_crystal_size_min 0.0330
_refine_diff_density_max 1.077
_refine_diff_density_min -1.169
_refine_diff_density_rms 0.105
_refine_ls_abs_structure_details 'Flack H D (1983), Acta Cryst. A39, 876-881'
_refine_ls_abs_structure_Flack 0.012(17)
_refine_ls_extinction_method none
_refine_ls_goodness_of_fit_ref 0.872
_refine_ls_hydrogen_treatment mixed
_refine_ls_matrix_type full
_refine_ls_number_parameters 557
_refine_ls_number_reflns 10541
_refine_ls_number_restraints 102
_refine_ls_restrained_S_all 0.880
_refine_ls_R_factor_all 0.0659
_refine_ls_R_factor_gt 0.0412
_refine_ls_shift/su_max 0.004
_refine_ls_shift/su_mean 0.000
_refine_ls_structure_factor_coef Fsqd
_refine_ls_weighting_details 'calc w=1/[\s^2^(Fo^2^)+(0.0340P)^2^] where P=(Fo^2^+2Fc^2^)/3'
_refine_ls_weighting_scheme calc
_refine_ls_wR_factor_gt 0.0712
_refine_ls_wR_factor_ref 0.0754
_reflns_number_gt 7360
_reflns_number_total 10541
_reflns_threshold_expression >2sigma(I)
_cod_data_source_file om1009022_si_002.cif
_cod_data_source_block teocl
_cod_database_code 4063743

loop_
_symmetry_equiv_pos_as_xyz
'x, y, z'
'-x, -y, z+1/2'
'x+1/2, -y, z'
'-x+1/2, y, z+1/2'

loop_
_atom_site_label
_atom_site_type_symbol
_atom_site_fract_x
_atom_site_fract_y
_atom_site_fract_z
_atom_site_U_iso_or_equiv
_atom_site_adp_type
_atom_site_occupancy
_atom_site_symmetry_multiplicity
_atom_site_calc_flag
_atom_site_refinement_flags
_atom_site_disorder_assembly
_atom_site_disorder_group
Te1 Te 0.297619(10) 0.84393(4) 0.890878(6) 0.02491(5) Uani 1 1 d D . .
Te2 Te 0.347624(11) 0.67772(5) 1.109791(4) 0.03368(6) Uani 1 1 d D . .
Na1 Na 0.01332(13) 0.8048(6) 0.98650(6) 0.0233(6) Uani 0.50 1 d PD . .
Na2 Na 0.13303(8) 0.3143(3) 1.01393(4) 0.0373(4) Uani 1 1 d D . .
O1A O 0.22795(13) 0.7781(6) 0.92636(6) 0.0335(7) Uani 1 1 d . A .
O2AA O 0.37995(9) 0.7149(8) 0.91362(8) 0.0263(8) Uani 0.50 1 d PDU A 1
H2C H 0.3867 0.5561 0.9079 0.032 Uiso 0.50 1 calc PR A 1
O2AB O 0.37254(10) 0.6192(5) 0.90486(11) 0.0263(8) Uani 0.476(6) 1 d PDU A 2
O1BA O 0.42708(9) 0.6982(10) 1.07783(6) 0.0311(11) Uani 0.572(4) 1 d PD B 1
O2BA O 0.27229(10) 0.9062(5) 1.09513(10) 0.0355(8) Uani 0.572(4) 1 d PDU B 1
O1BB O 0.41474(13) 0.7888(11) 1.07487(7) 0.0311(11) Uani 0.428(4) 1 d PD B 2
O2BB O 0.26950(11) 0.8064(9) 1.08274(9) 0.0355(8) Uani 0.428(4) 1 d PDU B 2
O1W O 0.07774(13) 0.8105(5) 0.92839(7) 0.0343(7) Uani 1 1 d D C .
H1W1 H 0.1199(7) 0.830(6) 0.9292(5) 0.051 Uiso 1 1 d D . .
H1W2 H 0.0651(13) 0.688(4) 0.9164(4) 0.051 Uiso 1 1 d D . .
O2WA O -0.0993(3) 0.7943(10) 0.95167(12) 0.0412(12) Uani 0.640(6) 1 d PD C 1
H2W1 H -0.1229(10) 0.655(4) 0.9529(7) 0.062 Uiso 0.640(6) 1 d PD C 1
H2W2 H -0.0930(13) 0.811(8) 0.9302(4) 0.062 Uiso 0.640(6) 1 d PD C 1
O2WB O -0.1206(5) 0.7814(18) 0.9376(2) 0.0412(12) Uani 0.360(6) 1 d PD C 2
H2W3 H -0.1619(11) 0.747(9) 0.9448(12) 0.062 Uiso 0.360(6) 1 d PD C 2
H2W4 H -0.107(3) 0.651(7) 0.9266(15) 0.062 Uiso 0.360(6) 1 d PD C 2
O3WA O -0.0709(2) 0.7686(10) 1.03514(12) 0.0257(12) Uani 0.50 1 d PD C 1
H3W1 H -0.1126(8) 0.827(5) 1.0326(7) 0.039 Uiso 0.50 1 d PD D 1
H3W2 H -0.0754(15) 0.624(4) 1.0443(7) 0.039 Uiso 0.50 1 d PD E 1
O3WB O -0.1067(3) 0.5074(11) 1.01911(12) 0.0339(13) Uani 0.50 1 d PD C 2
H3W3 H -0.1325 0.4907 1.0368 0.051 Uiso 0.50 1 d PRD C 2
H3W4 H -0.0789 0.6313 1.0244 0.051 Uiso 0.50 1 d PRD C 2
O3WC O -0.0776(3) 1.0324(13) 1.01988(14) 0.0461(15) Uani 0.50 1 d PD C 3
H3W5 H -0.1121 1.1135 1.0109 0.069 Uiso 0.50 1 d PRD C 3
H3W6 H -0.0799 0.8839 1.0115 0.069 Uiso 0.50 1 d PRD C 3
O4W O 0.07139(15) 0.3029(6) 1.07130(7) 0.0379(7) Uani 1 1 d D . .
H4W1 H 0.0268(7) 0.316(6) 1.0706(5) 0.057 Uiso 1 1 d D . .
H4W2 H 0.0789(14) 0.159(4) 1.0814(5) 0.057 Uiso 1 1 d D . .
O5WA O 0.24060(19) 0.3039(9) 1.04926(9) 0.0442(11) Uani 0.808(6) 1 d PD . 1
H5W1 H 0.2818(7) 0.347(6) 1.0406(7) 0.066 Uiso 0.808(6) 1 d PD . 1
H5W2 H 0.2530(12) 0.168(4) 1.0601(7) 0.066 Uiso 0.808(6) 1 d PD . 1
O5WB O 0.2513(8) 0.185(3) 1.0398(4) 0.0442(11) Uani 0.192(6) 1 d PD . 2
H5W3 H 0.259(3) 0.114(7) 1.0590(7) 0.066 Uiso 0.192(6) 1 d PD . 2
H5W4 H 0.2883(18) 0.280(10) 1.0374(18) 0.066 Uiso 0.192(6) 1 d PD . 2
O6W O 0.20086(14) 0.2915(5) 0.96171(7) 0.0358(7) Uani 1 1 d D . .
H6W1 H 0.2124 0.1493 0.9529 0.054 Uiso 1 1 d RD C .
H6W2 H 0.2294 0.3997 0.9554 0.054 Uiso 1 1 d RD . .
O7W O 0.01911(16) 0.3087(7) 0.98462(7) 0.0491(9) Uani 1 1 d D . .
H7W1 H 0.0154(10) 0.264(3) 0.9638(3) 0.074 Uiso 1 1 d D . .
H7W2 H -0.0193(7) 0.254(3) 0.9938(5) 0.074 Uiso 1 1 d D . .
O8WA O 0.1328(2) 0.8154(9) 1.01532(11) 0.0369(11) Uani 0.651(5) 1 d PD . 1
H8W1 H 0.1325(11) 0.858(3) 1.0358(3) 0.055 Uiso 0.651(5) 1 d PD . 1
H8W2 H 0.1674(7) 0.867(3) 1.0053(5) 0.055 Uiso 0.651(5) 1 d PD . 1
O8WB O 0.0991(5) 0.8054(17) 1.0027(2) 0.0369(11) Uani 0.349(5) 1 d PD . 2
H8W3 H 0.1179(14) 0.940(6) 1.0111(16) 0.055 Uiso 0.349(5) 1 d PD . 2
H8W4 H 0.0586(12) 0.798(10) 1.0128(13) 0.055 Uiso 0.349(5) 1 d PD . 2
O9W O -0.21401(16) 1.2086(7) 0.99331(7) 0.0529(9) Uani 1 1 d D . .
H9W1 H -0.1699(8) 1.239(11) 0.9939(9) 0.079 Uiso 1 1 d D . .
H9W2 H -0.2282(15) 1.216(11) 0.9734(5) 0.079 Uiso 1 1 d D . .
O10W O 0.12450(13) 0.8045(6) 1.09193(7) 0.0339(7) Uani 1 1 d D . .
H101 H 0.1694(9) 0.807(9) 1.0937(11) 0.051 Uiso 1 1 d D . .
H102 H 0.109(2) 0.666(4) 1.0844(10) 0.051 Uiso 1 1 d D . .
O11W O -0.18267(16) 0.7281(6) 0.99945(7) 0.0364(7) Uani 1 1 d D . .
H111 H -0.1741 0.5784 0.9917 0.055 Uiso 1 1 d RD . .
H112 H -0.1532 0.8228 0.9886 0.055 Uiso 1 1 d RD . .
O12W O 0.02271(12) 1.3065(5) 0.90889(7) 0.0300(6) Uani 1 1 d D . .
H121 H -0.0207(7) 1.297(6) 0.9066(10) 0.045 Uiso 1 1 d D . .
H122 H 0.0382(13) 1.154(4) 0.9095(11) 0.045 Uiso 1 1 d D . .
N1A N 0.35079(15) 0.6413(6) 0.80931(8) 0.0259(7) Uani 1 1 d . . .
N2A N 0.37527(15) 0.8130(6) 0.83062(7) 0.0208(6) Uani 1 1 d . A .
N1B N 0.29091(15) 0.8703(6) 1.19110(8) 0.0253(7) Uani 1 1 d . . .
N2B N 0.26664(15) 0.7034(6) 1.16956(7) 0.0227(7) Uani 1 1 d . B .
C1A C 0.25520(18) 0.5506(7) 0.85553(8) 0.0194(7) Uani 1 1 d . A .
C2A C 0.19327(17) 0.4064(7) 0.86440(9) 0.0264(9) Uani 1 1 d . . .
H2AA H 0.1686 0.4437 0.8859 0.032 Uiso 1 1 calc R A .
C3A C 0.16639(18) 0.2098(8) 0.84288(10) 0.0289(10) Uani 1 1 d . A .
H3AA H 0.1235 0.1135 0.8496 0.035 Uiso 1 1 calc R . .
C4A C 0.20174(19) 0.1513(8) 0.81135(9) 0.0279(8) Uani 1 1 d . . .
H4AA H 0.1842 0.0123 0.7967 0.034 Uiso 1 1 calc R A .
C5A C 0.2624(2) 0.2982(8) 0.80173(9) 0.0267(9) Uani 1 1 d . A .
H5AA H 0.2863 0.2619 0.7800 0.032 Uiso 1 1 calc R . .
C6A C 0.28916(17) 0.4988(7) 0.82320(9) 0.0235(8) Uani 1 1 d . A .
C7A C 0.43543(16) 0.9692(7) 0.81849(8) 0.0221(8) Uani 1 1 d . . .
C8A C 0.46884(18) 0.9388(7) 0.78565(9) 0.0249(8) Uani 1 1 d . A .
H8AA H 0.4524 0.8062 0.7698 0.030 Uiso 1 1 calc R . .
C9A C 0.52666(18) 1.1071(8) 0.77678(9) 0.0276(9) Uani 1 1 d . . .
H9AA H 0.5503 1.0880 0.7546 0.033 Uiso 1 1 calc R A .
C10A C 0.55022(19) 1.3016(8) 0.79963(9) 0.0268(9) Uani 1 1 d . A .
H10A H 0.5895 1.4163 0.7931 0.032 Uiso 1 1 calc R . .
C11A C 0.51677(18) 1.3296(8) 0.83203(9) 0.0271(8) Uani 1 1 d . . .
H11A H 0.5331 1.4631 0.8478 0.033 Uiso 1 1 calc R A .
C12A C 0.45958(17) 1.1630(8) 0.84139(8) 0.0252(8) Uani 1 1 d . A .
H12A H 0.4367 1.1817 0.8637 0.030 Uiso 1 1 calc R . .
C1B C 0.38756(17) 0.9677(7) 1.14633(9) 0.0237(8) Uani 1 1 d . B .
C2B C 0.45015(18) 1.1117(7) 1.13724(10) 0.0304(9) Uani 1 1 d . . .
H2BA H 0.4753 1.0753 1.1159 0.037 Uiso 1 1 calc R B .
C3B C 0.4757(2) 1.3091(8) 1.15952(12) 0.0392(12) Uani 1 1 d . B .
H3BA H 0.5182 1.4084 1.1531 0.047 Uiso 1 1 calc R . .
C4B C 0.4404(2) 1.3634(8) 1.19079(11) 0.0370(11) Uani 1 1 d . . .
H4BA H 0.4585 1.5001 1.2056 0.044 Uiso 1 1 calc R B .
C5B C 0.3787(2) 1.2192(8) 1.20062(11) 0.0324(10) Uani 1 1 d . B .
H5BA H 0.3543 1.2558 1.2222 0.039 Uiso 1 1 calc R . .
C6B C 0.35235(16) 1.0165(7) 1.17815(9) 0.0207(8) Uani 1 1 d . B .
C7B C 0.20794(17) 0.5389(7) 1.18118(8) 0.0202(7) Uani 1 1 d . . .
C8B C 0.17502(19) 0.5577(8) 1.21436(9) 0.0268(9) Uani 1 1 d . B .
H8BA H 0.1911 0.6877 1.2307 0.032 Uiso 1 1 calc R . .
C9B C 0.11949(19) 0.3862(7) 1.22285(9) 0.0270(9) Uani 1 1 d . . .
H9BA H 0.0965 0.3993 1.2452 0.032 Uiso 1 1 calc R B .
C10B C 0.09572(19) 0.1918(8) 1.19930(10) 0.0256(9) Uani 1 1 d . B .
H10B H 0.0577 0.0714 1.2058 0.031 Uiso 1 1 calc R . .
C11B C 0.12789(18) 0.1758(8) 1.16641(9) 0.0269(8) Uani 1 1 d . . .
H11B H 0.1115 0.0457 1.1501 0.032 Uiso 1 1 calc R B .
C12B C 0.18483(19) 0.3516(8) 1.15697(9) 0.0259(9) Uani 1 1 d . B .
H12B H 0.2071 0.3420 1.1344 0.031 Uiso 1 1 calc R . .

loop_
_atom_site_aniso_label
_atom_site_aniso_U_11
_atom_site_aniso_U_22
_atom_site_aniso_U_33
_atom_site_aniso_U_23
_atom_site_aniso_U_13
_atom_site_aniso_U_12
Te1 0.02337(8) 0.03228(10) 0.01909(8) -0.00251(13) 0.00113(9) -0.00944(10)
Te2 0.02820(10) 0.05060(15) 0.02224(9) -0.00543(15) 0.00299(9) -0.01981(11)
Na1 0.0197(11) 0.0256(16) 0.0246(12) 0.0039(12) 0.0011(10) 0.0022(12)
Na2 0.0446(8) 0.0405(10) 0.0268(7) 0.0006(7) 0.0057(6) -0.0050(8)
O1A 0.0297(12) 0.0479(18) 0.0229(12) -0.0008(12) 0.0062(10) -0.0140(12)
O2AA 0.0227(10) 0.0320(13) 0.0241(12) 0.0005(9) -0.0123(9) -0.0068(10)
O2AB 0.0227(10) 0.0320(13) 0.0241(12) 0.0005(9) -0.0123(9) -0.0068(10)
O1BA 0.0322(16) 0.037(3) 0.0238(14) 0.0020(15) 0.0008(12) -0.0138(17)
O2BA 0.0320(11) 0.0420(13) 0.0324(12) 0.0015(10) -0.0081(9) -0.0088(10)
O1BB 0.0322(16) 0.037(3) 0.0238(14) 0.0020(15) 0.0008(12) -0.0138(17)
O2BB 0.0320(11) 0.0420(13) 0.0324(12) 0.0015(10) -0.0081(9) -0.0088(10)
O1W 0.0285(12) 0.0243(15) 0.0500(15) 0.0012(13) 0.0063(11) -0.0011(12)
O2WA 0.041(2) 0.046(2) 0.037(3) -0.003(2) -0.0099(18) 0.002(2)
O2WB 0.041(2) 0.046(2) 0.037(3) -0.003(2) -0.0099(18) 0.002(2)
O3WA 0.024(2) 0.031(3) 0.022(2) 0.006(2) 0.0055(19) -0.002(2)
O3WB 0.038(3) 0.029(3) 0.035(3) -0.001(2) -0.002(2) 0.008(3)
O3WC 0.056(3) 0.038(4) 0.045(3) 0.002(3) 0.004(3) -0.007(3)
O4W 0.0419(15) 0.0365(18) 0.0353(14) 0.0051(13) 0.0027(12) -0.0042(13)
O5WA 0.0387(17) 0.064(3) 0.0296(18) -0.0043(18) 0.0050(14) -0.0231(19)
O5WB 0.0387(17) 0.064(3) 0.0296(18) -0.0043(18) 0.0050(14) -0.0231(19)
O6W 0.0413(14) 0.0311(16) 0.0350(14) 0.0006(12) 0.0083(12) 0.0018(13)
O7W 0.0525(16) 0.064(2) 0.0309(14) 0.0071(14) -0.0004(12) 0.0288(16)
O8WA 0.042(2) 0.033(2) 0.035(2) 0.0022(19) 0.0083(16) -0.002(2)
O8WB 0.042(2) 0.033(2) 0.035(2) 0.0022(19) 0.0083(16) -0.002(2)
O9W 0.0565(17) 0.073(2) 0.0288(14) -0.0054(15) -0.0094(13) 0.0264(17)
O10W 0.0222(11) 0.0296(16) 0.0499(15) -0.0009(13) -0.0004(11) -0.0040(12)
O11W 0.0298(12) 0.0439(18) 0.0354(13) 0.0018(11) 0.0041(10) 0.0010(11)
O12W 0.0186(11) 0.0260(15) 0.0453(14) 0.0023(12) -0.0047(10) -0.0012(11)
N1A 0.0280(14) 0.0239(17) 0.0257(14) 0.0005(13) -0.0001(11) -0.0013(14)
N2A 0.0230(13) 0.0233(16) 0.0159(12) 0.0013(12) -0.0030(10) 0.0014(13)
N1B 0.0189(13) 0.0269(18) 0.0300(15) 0.0020(13) -0.0018(11) -0.0012(13)
N2B 0.0220(13) 0.0188(16) 0.0274(14) 0.0016(13) -0.0010(12) -0.0038(12)
C1A 0.0173(14) 0.0184(17) 0.0226(16) -0.0018(14) -0.0015(12) 0.0031(15)
C2A 0.0178(16) 0.026(2) 0.0350(18) 0.0019(15) 0.0012(14) 0.0024(14)
C3A 0.0166(15) 0.027(2) 0.043(2) -0.0007(17) -0.0007(15) -0.0018(15)
C4A 0.0297(16) 0.0220(18) 0.0321(17) -0.0067(16) -0.0061(15) -0.0063(17)
C5A 0.0280(17) 0.029(2) 0.0234(16) -0.0072(16) 0.0004(14) -0.0005(16)
C6A 0.0168(15) 0.0198(18) 0.0338(18) 0.0000(16) 0.0004(13) 0.0002(14)
C7A 0.0158(15) 0.025(2) 0.0255(16) 0.0055(15) -0.0010(13) 0.0025(15)
C8A 0.0270(17) 0.022(2) 0.0253(17) -0.0015(14) 0.0001(14) 0.0019(15)
C9A 0.0252(16) 0.037(2) 0.0203(16) 0.0054(15) 0.0035(13) 0.0041(16)
C10A 0.0171(15) 0.026(2) 0.0370(19) 0.0091(17) 0.0000(14) -0.0009(15)
C11A 0.0245(16) 0.0209(19) 0.0361(18) -0.0057(17) -0.0038(14) -0.0020(16)
C12A 0.0220(15) 0.031(2) 0.0226(15) 0.0010(16) 0.0031(13) -0.0003(16)
C1B 0.0192(15) 0.0202(19) 0.0316(18) -0.0013(16) -0.0065(13) 0.0019(15)
C2B 0.0174(15) 0.024(2) 0.050(2) 0.0035(17) 0.0048(15) 0.0038(15)
C3B 0.0238(18) 0.020(2) 0.074(3) -0.004(2) 0.0009(19) -0.0006(17)
C4B 0.0243(17) 0.020(2) 0.067(3) -0.008(2) -0.0086(19) 0.0015(17)
C5B 0.0249(17) 0.028(2) 0.044(2) -0.0054(18) -0.0061(16) 0.0045(16)
C6B 0.0158(15) 0.0203(19) 0.0259(17) -0.0033(15) -0.0065(13) 0.0044(14)
C7B 0.0190(15) 0.0137(16) 0.0280(16) 0.0026(14) -0.0028(13) -0.0020(14)
C8B 0.0274(17) 0.026(2) 0.0265(17) -0.0020(16) -0.0031(14) -0.0042(16)
C9B 0.0260(16) 0.031(2) 0.0243(17) 0.0023(15) 0.0020(14) -0.0004(16)
C10B 0.0194(15) 0.022(2) 0.0351(19) 0.0021(17) -0.0019(15) -0.0011(16)
C11B 0.0241(16) 0.030(2) 0.0267(17) 0.0009(17) -0.0023(13) -0.0024(17)
C12B 0.0248(16) 0.033(2) 0.0201(16) -0.0010(16) 0.0024(13) 0.0011(17)

loop_
_atom_type_symbol
_atom_type_description
_atom_type_scat_dispersion_real
_atom_type_scat_dispersion_imag
_atom_type_scat_source
C C 0.0033 0.0016 'International Tables Vol C Tables 4.2.6.8 and 6.1.1.4'
H H 0.0000 0.0000 'International Tables Vol C Tables 4.2.6.8 and 6.1.1.4'
N N 0.0061 0.0033 'International Tables Vol C Tables 4.2.6.8 and 6.1.1.4'
O O 0.0106 0.0060 'International Tables Vol C Tables 4.2.6.8 and 6.1.1.4'
Na Na 0.0362 0.0249 'International Tables Vol C Tables 4.2.6.8 and 6.1.1.4'
Te Te -0.5308 1.6751 'International Tables Vol C Tables 4.2.6.8 and 6.1.1.4'

loop_
_geom_angle_atom_site_label_1
_geom_angle_atom_site_label_2
_geom_angle_atom_site_label_3
_geom_angle
_geom_angle_site_symmetry_1
_geom_angle_site_symmetry_3
O2AA Te1 O2AB 18.80(17) . .
O2AA Te1 O1A 98.17(12) . .
O2AB Te1 O1A 100.18(14) . .
O2AA Te1 C1A 109.88(16) . .
O2AB Te1 C1A 91.08(15) . .
O1A Te1 C1A 95.10(12) . .
O2AA Te1 N2A 87.60(11) . .
O2AB Te1 N2A 80.04(14) . .
O1A Te1 N2A 162.26(10) . .
C1A Te1 N2A 67.18(11) . .
O2BB Te2 O2BA 21.35(18) . .
O2BB Te2 O1BB 89.71(14) . .
O2BA Te2 O1BB 94.32(16) . .
O2BB Te2 O1BA 101.66(14) . .
O2BA Te2 O1BA 109.21(16) . .
O1BB Te2 O1BA 15.9(2) . .
O2BB Te2 C1B 112.04(19) . .
O2BA Te2 C1B 91.01(14) . .
O1BB Te2 C1B 92.14(18) . .
O1BA Te2 C1B 97.13(16) . .
O2BB Te2 N2B 92.14(13) . .
O2BA Te2 N2B 80.04(13) . .
O1BB Te2 N2B 157.82(18) . .
O1BA Te2 N2B 162.04(11) . .
C1B Te2 N2B 66.73(11) . .
O8WB Na1 O3WC 116.4(3) . .
O8WB Na1 O3WA 107.7(3) . .
O3WC Na1 O3WA 35.52(19) . .
O8WB Na1 O8WA 5.3(3) . .
O3WC Na1 O8WA 111.4(2) . .
O3WA Na1 O8WA 102.60(17) . .
O8WB Na1 O2WA 168.6(3) . .
O3WC Na1 O2WA 73.87(19) . .
O3WA Na1 O2WA 83.51(17) . .
O8WA Na1 O2WA 173.87(18) . .
O8WB Na1 O1W 83.9(3) . .
O3WC Na1 O1W 142.3(2) . .
O3WA Na1 O1W 167.76(17) . .
O8WA Na1 O1W 89.11(13) . .
O2WA Na1 O1W 84.76(14) . .
O8WB Na1 O7W 88.5(3) . .
O3WC Na1 O7W 121.8(2) . .
O3WA Na1 O7W 88.42(16) . .
O8WA Na1 O7W 89.85(15) . .
O2WA Na1 O7W 89.86(16) . .
O1W Na1 O7W 88.09(12) . .
O8WB Na1 O7W 88.3(3) . 1_565
O3WC Na1 O7W 63.91(18) . 1_565
O3WA Na1 O7W 97.10(16) . 1_565
O8WA Na1 O7W 87.37(15) . 1_565
O2WA Na1 O7W 92.36(16) . 1_565
O1W Na1 O7W 86.83(12) . 1_565
O7W Na1 O7W 174.25(17) . 1_565
O8WB Na1 O3WB 122.3(3) . .
O3WC Na1 O3WB 60.40(19) . .
O3WA Na1 O3WB 33.04(16) . .
O8WA Na1 O3WB 118.84(16) . .
O2WA Na1 O3WB 66.23(16) . .
O1W Na1 O3WB 136.81(16) . .
O7W Na1 O3WB 61.90(14) . .
O7W Na1 O3WB 123.83(15) 1_565 .
O8WB Na1 Na2 46.1(3) . .
O3WC Na1 Na2 128.29(16) . .
O3WA Na1 Na2 96.32(14) . .
O8WA Na1 Na2 47.12(12) . .
O2WA Na1 Na2 132.44(16) . .
O1W Na1 Na2 89.04(9) . .
O7W Na1 Na2 42.75(8) . .
O7W Na1 Na2 134.38(11) 1_565 .
O3WB Na1 Na2 88.21(12) . .
O8WB Na1 Na2 47.0(3) . 1_565
O3WC Na1 Na2 85.04(17) . 1_565
O3WA Na1 Na2 102.53(14) . 1_565
O8WA Na1 Na2 45.70(12) . 1_565
O2WA Na1 Na2 133.88(16) . 1_565
O1W Na1 Na2 88.13(9) . 1_565
O7W Na1 Na2 135.43(11) . 1_565
O7W Na1 Na2 41.69(8) 1_565 1_565
O3WB Na1 Na2 135.05(13) . 1_565
Na2 Na1 Na2 92.80(6) . 1_565
O8WB Na1 H3W4 115.4 . .
O3WC Na1 H3W4 50.7 . .
O3WA Na1 H3W4 19.7 . .
O8WA Na1 H3W4 111.0 . .
O2WA Na1 H3W4 74.6 . .
O1W Na1 H3W4 150.4 . .
O7W Na1 H3W4 71.2 . .
O7W Na1 H3W4 114.5 1_565 .
O3WB Na1 H3W4 13.6 . .
Na2 Na1 H3W4 89.5 . .
Na2 Na1 H3W4 121.4 1_565 .
O8WB Na1 H3W6 127.9 . .
O3WC Na1 H3W6 18.9 . .
O3WA Na1 H3W6 26.4 . .
O8WA Na1 H3W6 122.6 . .
O2WA Na1 H3W6 63.4 . .
O1W Na1 H3W6 145.2 . .
O7W Na1 H3W6 104.5 . .
O7W Na1 H3W6 81.2 1_565 .
O3WB Na1 H3W6 42.6 . .
Na2 Na1 H3W6 122.3 . .
Na2 Na1 H3W6 103.5 1_565 .
H3W4 Na1 H3W6 35.2 . .
O8WB Na1 H8W3 18.4(8) . .
O3WC Na1 H8W3 102.4(10) . .
O3WA Na1 H8W3 103.9(15) . .
O8WA Na1 H8W3 16.7(9) . .
O2WA Na1 H8W3 162.0(13) . .
O1W Na1 H8W3 88.4(15) . .
O7W Na1 H8W3 106.5(9) . .
O7W Na1 H8W3 70.6(10) 1_565 .
O3WB Na1 H8W3 127.9(16) . .
Na2 Na1 H8W3 63.8(9) . .
Na2 Na1 H8W3 29.0(9) 1_565 .
H3W4 Na1 H8W3 117.2 . .
H3W6 Na1 H8W3 117.5 . .
O8WB Na1 H8W4 29.0(11) . .
O3WC Na1 H8W4 92.2(16) . .
O3WA Na1 H8W4 78.7(12) . .
O8WA Na1 H8W4 23.9(12) . .
O2WA Na1 H8W4 162.1(12) . .
O1W Na1 H8W4 112.9(12) . .
O7W Na1 H8W4 88(2) . .
O7W Na1 H8W4 91(2) 1_565 .
O3WB Na1 H8W4 97.3(15) . .
Na2 Na1 H8W4 49(2) . .
Na2 Na1 H8W4 53(2) 1_565 .
H3W4 Na1 H8W4 87.9 . .
H3W6 Na1 H8W4 100.0 . .
H8W3 Na1 H8W4 31.0(19) . .
O6W Na2 O7W 93.23(10) . .
O6W Na2 O5WA 92.90(12) . .
O7W Na2 O5WA 173.47(13) . .
O6W Na2 O5WB 82.6(3) . .
O7W Na2 O5WB 163.5(4) . .
O5WA Na2 O5WB 17.2(4) . .
O6W Na2 O4W 173.76(12) . .
O7W Na2 O4W 91.36(10) . .
O5WA Na2 O4W 82.37(11) . .
O5WB Na2 O4W 91.8(3) . .
O6W Na2 O8WA 88.26(13) . 1_545
O7W Na2 O8WA 89.80(14) . 1_545
O5WA Na2 O8WA 88.11(16) . 1_545
O5WB Na2 O8WA 74.1(4) . 1_545
O4W Na2 O8WA 87.53(13) . 1_545
O6W Na2 O8WA 93.89(13) . .
O7W Na2 O8WA 91.19(14) . .
O5WA Na2 O8WA 90.66(16) . .
O5WB Na2 O8WA 105.0(4) . .
O4W Na2 O8WA 90.24(13) . .
O8WA Na2 O8WA 177.6(2) 1_545 .
O6W Na2 O8WB 91.81(19) . .
O7W Na2 O8WB 74.0(2) . .
O5WA Na2 O8WB 108.1(2) . .
O5WB Na2 O8WB 121.9(5) . .
O4W Na2 O8WB 93.52(19) . .
O8WA Na2 O8WB 163.8(3) 1_545 .
O8WA Na2 O8WB 17.42(18) . .
O6W Na2 O8WB 86.43(19) . 1_545
O7W Na2 O8WB 73.2(2) . 1_545
O5WA Na2 O8WB 104.9(2) . 1_545
O5WB Na2 O8WB 90.5(5) . 1_545
O4W Na2 O8WB 90.86(19) . 1_545
O8WA Na2 O8WB 16.87(18) 1_545 1_545
O8WA Na2 O8WB 164.4(2) . 1_545
O8WB Na2 O8WB 147.0(4) . 1_545
O6W Na2 Na1 96.17(9) . .
O7W Na2 Na1 46.61(10) . .
O5WA Na2 Na1 134.73(13) . .
O5WB Na2 Na1 149.6(4) . .
O4W Na2 Na1 90.06(9) . .
O8WA Na2 Na1 136.29(12) 1_545 .
O8WA Na2 Na1 44.60(12) . .
O8WB Na2 Na1 27.7(2) . .
O8WB Na2 Na1 119.80(19) 1_545 .
O6W Na2 Na1 91.99(9) . 1_545
O7W Na2 Na1 46.30(10) . 1_545
O5WA Na2 Na1 131.15(13) . 1_545
O5WB Na2 Na1 117.6(4) . 1_545
O4W Na2 Na1 88.12(9) . 1_545
O8WA Na2 Na1 43.52(12) 1_545 1_545
O8WA Na2 Na1 137.37(12) . 1_545
O8WB Na2 Na1 120.3(2) . 1_545
O8WB Na2 Na1 27.14(19) 1_545 1_545
Na1 Na2 Na1 92.80(6) . 1_545
Te1 O2AA H2C 109.5 . .
Na1 O1W H1W1 115.4(15) . .
Na1 O1W H1W2 111.3(14) . .
H1W1 O1W H1W2 114(2) . .
Na1 O2WA H2W1 115.0(15) . .
Na1 O2WA H2W2 114.7(16) . .
H2W1 O2WA H2W2 102(2) . .
Na1 O2WA H2W3 158(2) . .
H2W1 O2WA H2W3 49(3) . .
H2W2 O2WA H2W3 86(3) . .
Na1 O2WA H2W4 123(2) . .
H2W1 O2WA H2W4 58(3) . .
H2W2 O2WA H2W4 46(4) . .
H2W3 O2WA H2W4 65.7(19) . .
H2W1 O2WB H2W2 123(4) . .
H2W1 O2WB H2W3 64(4) . .
H2W2 O2WB H2W3 171(4) . .
H2W1 O2WB H2W4 76(5) . .
H2W2 O2WB H2W4 74(5) . .
H2W3 O2WB H2W4 105(3) . .
Na1 O3WA H3W1 117.9(17) . .
Na1 O3WA H3W2 117.4(16) . .
H3W1 O3WA H3W2 106(2) . .
Na1 O3WA H3W4 78.0 . .
H3W1 O3WA H3W4 95.0 . .
H3W2 O3WA H3W4 55.4 . .
Na1 O3WA H3W6 54.2 . .
H3W1 O3WA H3W6 64.5 . .
H3W2 O3WA H3W6 145.3 . .
H3W4 O3WA H3W6 90.9 . .
Na1 O3WB H3W2 75.4(8) . .
Na1 O3WB H3W3 145.3 . .
H3W2 O3WB H3W3 71.4 . .
Na1 O3WB H3W4 42.5 . .
H3W2 O3WB H3W4 35.6 . .
H3W3 O3WB H3W4 102.9 . .
Na1 O3WC H3W1 98.7(10) . .
Na1 O3WC H3W5 123.1 . .
H3W1 O3WC H3W5 100.4 . .
Na1 O3WC H3W6 51.8 . .
H3W1 O3WC H3W6 52.6 . .
H3W5 O3WC H3W6 104.8 . .
Na2 O4W H4W1 114.8(14) . .
Na2 O4W H4W2 110.9(14) . .
H4W1 O4W H4W2 104(2) . .
Na2 O5WA H5W1 119.9(16) . .
Na2 O5WA H5W2 121.6(15) . .
H5W1 O5WA H5W2 99.8(18) . .
Na2 O5WA H5W3 118(3) . .
H5W1 O5WA H5W3 95(3) . .
H5W2 O5WA H5W3 10(3) . .
Na2 O5WA H5W4 118(4) . .
H5W1 O5WA H5W4 22(4) . .
H5W2 O5WA H5W4 84(3) . .
H5W3 O5WA H5W4 77(3) . .
Na2 O5WB H5W1 106.3(16) . .
Na2 O5WB H5W2 118(2) . .
H5W1 O5WB H5W2 92(2) . .
Na2 O5WB H5W3 129(4) . .
H5W1 O5WB H5W3 104(4) . .
H5W2 O5WB H5W3 21(4) . .
Na2 O5WB H5W4 120(3) . .
H5W1 O5WB H5W4 22(5) . .
H5W2 O5WB H5W4 98(5) . .
H5W3 O5WB H5W4 102(3) . .
Na2 O6W H6W1 121.6 . .
Na2 O6W H6W2 124.6 . .
H6W1 O6W H6W2 108.4 . .
Na2 O7W Na1 90.64(13) . .
Na2 O7W Na1 92.01(12) . 1_545
Na1 O7W Na1 174.25(17) . 1_545
Na2 O7W H7W1 122.1(13) . .
Na1 O7W H7W1 107.2(12) . .
Na1 O7W H7W1 75.6(13) 1_545 .
Na2 O7W H7W2 122.9(13) . .
Na1 O7W H7W2 106.6(13) . .
Na1 O7W H7W2 67.7(13) 1_545 .
H7W1 O7W H7W2 104.3(17) . .
Na1 O8WA Na2 90.79(17) . 1_565
Na1 O8WA Na2 88.28(16) . .
Na2 O8WA Na2 177.6(2) 1_565 .
Na1 O8WA H8W1 115.8(14) . .
Na2 O8WA H8W1 75.6(13) 1_565 .
Na2 O8WA H8W1 106.8(13) . .
Na1 O8WA H8W2 120.1(14) . .
Na2 O8WA H8W2 69.6(14) 1_565 .
Na2 O8WA H8W2 109.0(14) . .
H8W1 O8WA H8W2 112.8(18) . .
Na1 O8WA H8W3 65(2) . .
Na2 O8WA H8W3 26(2) 1_565 .
Na2 O8WA H8W3 153(2) . .
H8W1 O8WA H8W3 89(5) . .
H8W2 O8WA H8W3 84(4) . .
Na1 O8WA H8W4 23(2) . .
Na2 O8WA H8W4 94(2) 1_565 .
Na2 O8WA H8W4 86(2) . .
H8W1 O8WA H8W4 95(2) . .
H8W2 O8WA H8W4 142(3) . .
H8W3 O8WA H8W4 70(2) . .
Na1 O8WB Na2 106.2(4) . .
Na1 O8WB Na2 105.9(4) . 1_565
Na2 O8WB Na2 147.0(4) . 1_565
Na1 O8WB H8W1 136.3(9) . .
Na2 O8WB H8W1 86.2(8) . .
Na2 O8WB H8W1 65.2(8) 1_565 .
Na1 O8WB H8W2 157.9(10) . .
Na2 O8WB H8W2 89.6(9) . .
Na2 O8WB H8W2 62.0(9) 1_565 .
H8W1 O8WB H8W2 58.4(10) . .
Na1 O8WB H8W3 122(3) . .
Na2 O8WB H8W3 129(3) . .
Na2 O8WB H8W3 18(4) 1_565 .
H8W1 O8WB H8W3 48(4) . .
H8W2 O8WB H8W3 51(2) . .
Na1 O8WB H8W4 49(4) . .
Na2 O8WB H8W4 95(4) . .
Na2 O8WB H8W4 100(4) 1_565 .
H8W1 O8WB H8W4 89(4) . .
H8W2 O8WB H8W4 146(4) . .
H8W3 O8WB H8W4 103(3) . .
H9W1 O9W H9W2 109(3) . .
H101 O10W H102 113(4) . .
H111 O11W H112 103.3 . .
H121 O12W H122 106(2) . .
N2A N1A C6A 112.4(3) . .
N1A N2A C7A 116.1(3) . .
N1A N2A Te1 113.7(2) . .
C7A N2A Te1 130.1(2) . .
N2B N1B C6B 113.3(3) . .
N1B N2B C7B 116.8(3) . .
N1B N2B Te2 113.0(2) . .
C7B N2B Te2 129.7(2) . .
C2A C1A C6A 118.3(3) . .
C2A C1A Te1 120.2(2) . .
C6A C1A Te1 121.6(2) . .
C3A C2A C1A 121.5(3) . .
C3A C2A H2AA 119.2 . .
C1A C2A H2AA 119.2 . .
C2A C3A C4A 120.3(3) . .
C2A C3A H3AA 119.9 . .
C4A C3A H3AA 119.9 . .
C5A C4A C3A 118.8(3) . .
C5A C4A H4AA 120.6 . .
C3A C4A H4AA 120.6 . .
C4A C5A C6A 121.0(3) . .
C4A C5A H5AA 119.5 . .
C6A C5A H5AA 119.5 . .
C5A C6A C1A 120.0(3) . .
C5A C6A N1A 115.0(3) . .
C1A C6A N1A 125.0(3) . .
C12A C7A C8A 120.4(3) . .
C12A C7A N2A 115.5(3) . .
C8A C7A N2A 124.1(3) . .
C9A C8A C7A 118.4(3) . .
C9A C8A H8AA 120.8 . .
C7A C8A H8AA 120.8 . .
C10A C9A C8A 121.0(3) . .
C10A C9A H9AA 119.5 . .
C8A C9A H9AA 119.5 . .
C9A C10A C11A 120.1(3) . .
C9A C10A H10A 120.0 . .
C11A C10A H10A 120.0 . .
C12A C11A C10A 119.8(3) . .
C12A C11A H11A 120.1 . .
C10A C11A H11A 120.1 . .
C11A C12A C7A 120.4(3) . .
C11A C12A H12A 119.8 . .
C7A C12A H12A 119.8 . .
C2B C1B C6B 119.8(3) . .
C2B C1B Te2 118.0(3) . .
C6B C1B Te2 122.1(2) . .
C3B C2B C1B 119.7(4) . .
C3B C2B H2BA 120.2 . .
C1B C2B H2BA 120.2 . .
C4B C3B C2B 121.1(4) . .
C4B C3B H3BA 119.5 . .
C2B C3B H3BA 119.5 . .
C3B C4B C5B 120.2(4) . .
C3B C4B H4BA 119.9 . .
C5B C4B H4BA 119.9 . .
C4B C5B C6B 119.2(4) . .
C4B C5B H5BA 120.4 . .
C6B C5B H5BA 120.4 . .
C1B C6B C5B 120.0(3) . .
C1B C6B N1B 124.6(3) . .
C5B C6B N1B 115.4(3) . .
C12B C7B C8B 121.2(3) . .
C12B C7B N2B 114.7(3) . .
C8B C7B N2B 124.1(3) . .
C9B C8B C7B 118.9(3) . .
C9B C8B H8BA 120.5 . .
C7B C8B H8BA 120.5 . .
C8B C9B C10B 121.4(3) . .
C8B C9B H9BA 119.3 . .
C10B C9B H9BA 119.3 . .
C11B C10B C9B 119.5(3) . .
C11B C10B H10B 120.3 . .
C9B C10B H10B 120.3 . .
C10B C11B C12B 120.2(3) . .
C10B C11B H11B 119.9 . .
C12B C11B H11B 119.9 . .
C7B C12B C11B 118.8(3) . .
C7B C12B H12B 120.6 . .
C11B C12B H12B 120.6 . .

loop_
_geom_bond_atom_site_label_1
_geom_bond_atom_site_label_2
_geom_bond_distance
_geom_bond_site_symmetry_2
Te1 O2AA 1.8411(12) .
Te1 O2AB 1.8454(12) .
Te1 O1A 1.876(2) .
Te1 C1A 2.143(3) .
Te1 N2A 2.693(3) .
Te2 O2BB 1.8648(13) .
Te2 O2BA 1.8702(12) .
Te2 O1BB 1.8850(13) .
Te2 O1BA 1.8851(12) .
Te2 C1B 2.144(4) .
Te2 N2B 2.708(3) .
Na1 O8WB 1.669(9) .
Na1 O3WC 2.373(6) .
Na1 O3WA 2.404(5) .
Na1 O8WA 2.424(5) .
Na1 O2WA 2.431(5) .
Na1 O1W 2.499(3) .
Na1 O7W 2.508(5) .
Na1 O7W 2.547(5) 1_565
Na1 O3WB 2.917(6) .
Na1 Na2 3.451(3) .
Na1 Na2 3.520(3) 1_565
Na1 H3W4 2.3728 .
Na1 H3W6 1.9762 .
Na1 H8W3 2.22(3) .
Na1 H8W4 1.29(5) .
Na2 O6W 2.338(3) .
Na2 O7W 2.343(3) .
Na2 O5WA 2.365(4) .
Na2 O5WB 2.443(15) .
Na2 O4W 2.452(3) .
Na2 O8WA 2.519(5) 1_545
Na2 O8WA 2.530(5) .
Na2 O8WB 2.589(9) .
Na2 O8WB 2.676(9) 1_545
Na2 Na1 3.520(3) 1_545
O2AA H2C 0.8400 .
O1W H1W1 0.770(12) .
O1W H1W2 0.801(15) .
O2WA H2W1 0.824(16) .
O2WA H2W2 0.828(14) .
O2WA H2W3 1.18(3) .
O2WA H2W4 1.21(4) .
O2WB H2W1 0.86(2) .
O2WB H2W2 0.59(2) .
O2WB H2W3 0.815(18) .
O2WB H2W4 0.817(19) .
O3WA H3W1 0.815(14) .
O3WA H3W2 0.812(14) .
O3WA H3W4 0.8169 .
O3WA H3W6 1.0839 .
O3WB H3W2 1.26(3) .
O3WB H3W3 0.8228 .
O3WB H3W4 0.8284 .
O3WC H3W1 1.31(2) .
O3WC H3W5 0.8219 .
O3WC H3W6 0.8156 .
O4W H4W1 0.809(12) .
O4W H4W2 0.832(14) .
O5WA H5W1 0.844(14) .
O5WA H5W2 0.830(14) .
O5WA H5W3 1.08(3) .
O5WA H5W4 0.98(5) .
O5WB H5W1 0.99(3) .
O5WB H5W2 0.78(3) .
O5WB H5W3 0.828(19) .
O5WB H5W4 0.828(19) .
O6W H6W1 0.8189 .
O6W H6W2 0.7890 .
O7W Na1 2.547(5) 1_545
O7W H7W1 0.827(12) .
O7W H7W2 0.824(12) .
O8WA Na2 2.519(5) 1_565
O8WA H8W1 0.809(12) .
O8WA H8W2 0.779(13) .
O8WA H8W3 0.71(4) .
O8WA H8W4 1.35(2) .
O8WB Na2 2.676(9) 1_565
O8WB H8W1 1.422(15) .
O8WB H8W2 1.278(15) .
O8WB H8W3 0.826(19) .
O8WB H8W4 0.827(18) .
O9W H9W1 0.813(16) .
O9W H9W2 0.800(16) .
O10W H101 0.815(16) .
O10W H102 0.808(18) .
O11W H111 0.8260 .
O11W H112 0.8260 .
O12W H121 0.792(14) .
O12W H122 0.821(15) .
N1A N2A 1.267(4) .
N1A C6A 1.428(4) .
N2A C7A 1.420(4) .
N1B N2B 1.255(4) .
N1B C6B 1.422(4) .
N2B C7B 1.418(4) .
C1A C2A 1.377(5) .
C1A C6A 1.400(5) .
C2A C3A 1.376(5) .
C2A H2AA 0.9500 .
C3A C4A 1.391(5) .
C3A H3AA 0.9500 .
C4A C5A 1.373(5) .
C4A H4AA 0.9500 .
C5A C6A 1.389(5) .
C5A H5AA 0.9500 .
C7A C12A 1.381(5) .
C7A C8A 1.397(5) .
C8A C9A 1.389(5) .
C8A H8AA 0.9500 .
C9A C10A 1.379(5) .
C9A H9AA 0.9500 .
C10A C11A 1.380(5) .
C10A H10A 0.9500 .
C11A C12A 1.380(5) .
C11A H11A 0.9500 .
C12A H12A 0.9500 .
C1B C2B 1.389(5) .
C1B C6B 1.390(5) .
C2B C3B 1.387(6) .
C2B H2BA 0.9500 .
C3B C4B 1.378(6) .
C3B H3BA 0.9500 .
C4B C5B 1.383(6) .
C4B H4BA 0.9500 .
C5B C6B 1.416(5) .
C5B H5BA 0.9500 .
C7B C12B 1.385(5) .
C7B C8B 1.399(5) .
C8B C9B 1.365(5) .
C8B H8BA 0.9500 .
C9B C10B 1.397(5) .
C9B H9BA 0.9500 .
C10B C11B 1.383(5) .
C10B H10B 0.9500 .
C11B C12B 1.406(5) .
C11B H11B 0.9500 .
C12B H12B 0.9500 .

loop_
_geom_hbond_atom_site_label_D
_geom_hbond_atom_site_label_H
_geom_hbond_atom_site_label_A
_geom_hbond_distance_DH
_geom_hbond_distance_HA
_geom_hbond_distance_DA
_geom_hbond_angle_DHA
_geom_hbond_site_symmetry_A
O2AA H2C O2WA 0.84 2.44 2.974(6) 121.9 3_565
O1W H1W1 O1A 0.770(12) 1.974(14) 2.722(3) 164(3) .
O1W H1W2 O12W 0.801(15) 2.093(18) 2.831(4) 153(2) 1_545
O2WA H2W1 O2AA 0.824(16) 2.39(3) 2.974(6) 128(2) 3_465
O2WB H2W3 O11W 0.815(18) 2.11(4) 2.622(9) 120(4) .
O2WB H2W3 O6W 0.815(18) 2.571(16) 3.377(9) 170(5) 3_465
O2WB H2W4 O2AB 0.817(19) 1.63(3) 2.379(9) 150(5) 3_465
O3WA H3W1 O11W 0.815(14) 1.86(3) 2.443(5) 128(3) .
O3WA H3W2 O1BA 0.812(14) 2.069(16) 2.862(7) 165(3) 3_465
O3WB H3W3 O1BB 0.82 2.20 2.624(7) 112.6 3_465
O3WC H3W5 O9W 0.82 2.02 2.811(6) 162.0 .
O3WC H3W6 O11W 0.82 2.07 2.565(7) 118.8 .
O4W H4W1 O1BA 0.809(12) 1.827(13) 2.621(3) 167(2) 3_465
O4W H4W1 O1BB 0.809(12) 2.101(16) 2.873(4) 160(3) 3_465
O4W H4W2 O10W 0.832(14) 2.011(16) 2.805(4) 159.2(19) 1_545
O5WA H5W1 O11W 0.844(14) 1.73(3) 2.355(4) 129(3) 3_565
O5WA H5W2 O2BA 0.830(14) 1.909(16) 2.721(5) 165(3) 1_545
O5WB H5W3 O2BB 0.828(19) 1.80(3) 2.536(16) 147(4) 1_545
O5WB H5W4 O11W 0.828(19) 1.54(7) 1.995(14) 112(6) 3_565
O5WB H5W4 O3WB 0.828(19) 2.29(2) 3.102(15) 167(7) 3_565
O6W H6W1 O1A 0.82 2.15 2.961(4) 172.0 1_545
O6W H6W2 O1A 0.79 2.21 2.843(4) 138.1 .
O6W H6W2 O9W 0.79 2.65 3.191(4) 127.1 3_575
O7W H7W1 O12W 0.827(12) 2.104(13) 2.883(4) 156.8(17) 1_545
O7W H7W2 O3WC 0.824(12) 1.830(15) 2.608(6) 156.7(17) 1_545
O7W H7W2 O3WB 0.824(12) 2.249(17) 2.812(5) 125.8(15) .
O8WA H8W1 O10W 0.809(12) 2.158(14) 2.920(5) 156.9(17) .
O8WA H8W2 O9W 0.779(13) 2.226(14) 2.896(5) 144.7(17) 3_575
O9W H9W1 O3WB 0.813(16) 2.01(4) 2.646(6) 134(4) 1_565
O9W H9W1 O3WC 0.813(16) 2.20(3) 2.811(6) 132(4) .
O9W H9W2 O1A 0.800(16) 1.959(16) 2.756(4) 174(3) 3_475
O10W H101 O2BB 0.815(16) 1.857(19) 2.645(3) 162(4) .
O10W H101 O2BA 0.815(16) 1.927(19) 2.724(3) 166(5) .
O10W H102 O4W 0.808(18) 2.016(18) 2.820(4) 173(4) .
O11W H111 O9W 0.83 2.00 2.693(5) 140.8 1_545
O11W H112 O2WA 0.83 1.72 2.385(5) 136.6 .
O11W H112 O2WB 0.83 2.04 2.622(9) 127.1 .
O11W H112 O3WC 0.83 2.10 2.565(7) 115.4 .
O12W H121 O2AA 0.792(14) 1.817(16) 2.590(3) 165(4) 3_475
O12W H121 O2AB 0.792(14) 1.977(14) 2.746(3) 163(3) 3_475
O12W H122 O1W 0.821(15) 2.01(2) 2.795(4) 161(4) .

loop_
_geom_torsion_atom_site_label_1
_geom_torsion_atom_site_label_2
_geom_torsion_atom_site_label_3
_geom_torsion_atom_site_label_4
_geom_torsion
_geom_torsion_site_symmetry_1
_geom_torsion_site_symmetry_4
O8WB Na1 Na2 O6W -82.1(4) . .
O3WC Na1 Na2 O6W -173.6(2) . .
O3WA Na1 Na2 O6W 169.36(15) . .
O8WA Na1 Na2 O6W -89.29(16) . .
O2WA Na1 Na2 O6W 82.4(2) . .
O1W Na1 Na2 O6W 0.39(12) . .
O7W Na1 Na2 O6W 88.61(13) . .
O7W Na1 Na2 O6W -84.23(17) 1_565 .
O3WB Na1 Na2 O6W 137.28(13) . .
Na2 Na1 Na2 O6W -87.69(9) 1_565 .
O8WB Na1 Na2 O7W -170.7(4) . .
O3WC Na1 Na2 O7W 97.8(2) . .
O3WA Na1 Na2 O7W 80.75(17) . .
O8WA Na1 Na2 O7W -177.9(2) . .
O2WA Na1 Na2 O7W -6.22(19) . .
O1W Na1 Na2 O7W -88.22(13) . .
O7W Na1 Na2 O7W -172.8(2) 1_565 .
O3WB Na1 Na2 O7W 48.67(14) . .
Na2 Na1 Na2 O7W -176.30(12) 1_565 .
O8WB Na1 Na2 O5WA 18.2(4) . .
O3WC Na1 Na2 O5WA -73.3(3) . .
O3WA Na1 Na2 O5WA -90.35(19) . .
O8WA Na1 Na2 O5WA 11.00(19) . .
O2WA Na1 Na2 O5WA -177.3(2) . .
O1W Na1 Na2 O5WA 100.68(16) . .
O7W Na1 Na2 O5WA -171.10(17) . .
O7W Na1 Na2 O5WA 16.1(2) 1_565 .
O3WB Na1 Na2 O5WA -122.43(17) . .
Na2 Na1 Na2 O5WA 12.60(16) 1_565 .
O8WB Na1 Na2 O5WB 3.7(7) . .
O3WC Na1 Na2 O5WB -87.7(7) . .
O3WA Na1 Na2 O5WB -104.8(7) . .
O8WA Na1 Na2 O5WB -3.5(7) . .
O2WA Na1 Na2 O5WB 168.2(7) . .
O1W Na1 Na2 O5WB 86.2(7) . .
O7W Na1 Na2 O5WB 174.4(7) . .
O7W Na1 Na2 O5WB 1.6(7) 1_565 .
O3WB Na1 Na2 O5WB -136.9(7) . .
Na2 Na1 Na2 O5WB -1.9(7) 1_565 .
O8WB Na1 Na2 O4W 97.5(4) . .
O3WC Na1 Na2 O4W 6.0(2) . .
O3WA Na1 Na2 O4W -11.07(15) . .
O8WA Na1 Na2 O4W 90.28(16) . .
O2WA Na1 Na2 O4W -98.0(2) . .
O1W Na1 Na2 O4W 179.96(12) . .
O7W Na1 Na2 O4W -91.82(13) . .
O7W Na1 Na2 O4W 95.33(16) 1_565 .
O3WB Na1 Na2 O4W -43.15(13) . .
Na2 Na1 Na2 O4W 91.88(9) 1_565 .
O8WB Na1 Na2 O8WA -176.0(4) . 1_545
O3WC Na1 Na2 O8WA 92.5(3) . 1_545
O3WA Na1 Na2 O8WA 75.4(2) . 1_545
O8WA Na1 Na2 O8WA 176.8(3) . 1_545
O2WA Na1 Na2 O8WA -11.6(3) . 1_545
O1W Na1 Na2 O8WA -93.55(18) . 1_545
O7W Na1 Na2 O8WA -5.33(17) . 1_545
O7W Na1 Na2 O8WA -178.18(19) 1_565 1_545
O3WB Na1 Na2 O8WA 43.34(19) . 1_545
Na2 Na1 Na2 O8WA 178.37(14) 1_565 1_545
O8WB Na1 Na2 O8WA 7.2(4) . .
O3WC Na1 Na2 O8WA -84.3(3) . .
O3WA Na1 Na2 O8WA -101.3(2) . .
O2WA Na1 Na2 O8WA 171.7(2) . .
O1W Na1 Na2 O8WA 89.68(16) . .
O7W Na1 Na2 O8WA 177.9(2) . .
O7W Na1 Na2 O8WA 5.05(17) 1_565 .
O3WB Na1 Na2 O8WA -133.43(18) . .
Na2 Na1 Na2 O8WA 1.60(14) 1_565 .
O3WC Na1 Na2 O8WB -91.5(4) . .
O3WA Na1 Na2 O8WB -108.5(4) . .
O8WA Na1 Na2 O8WB -7.2(4) . .
O2WA Na1 Na2 O8WB 164.5(4) . .
O1W Na1 Na2 O8WB 82.5(4) . .
O7W Na1 Na2 O8WB 170.7(4) . .
O7W Na1 Na2 O8WB -2.1(4) 1_565 .
O3WB Na1 Na2 O8WB -140.6(4) . .
Na2 Na1 Na2 O8WB -5.6(4) 1_565 .
O8WB Na1 Na2 O8WB -171.5(6) . 1_545
O3WC Na1 Na2 O8WB 97.0(3) . 1_545
O3WA Na1 Na2 O8WB 80.0(2) . 1_545
O8WA Na1 Na2 O8WB -178.7(2) . 1_545
O2WA Na1 Na2 O8WB -7.0(3) . 1_545
O1W Na1 Na2 O8WB -89.0(2) . 1_545
O7W Na1 Na2 O8WB -0.8(2) . 1_545
O7W Na1 Na2 O8WB -173.6(2) 1_565 1_545
O3WB Na1 Na2 O8WB 47.9(2) . 1_545
Na2 Na1 Na2 O8WB -177.10(19) 1_565 1_545
O8WB Na1 Na2 Na1 -174.4(4) . 1_545
O3WC Na1 Na2 Na1 94.1(2) . 1_545
O3WA Na1 Na2 Na1 77.05(14) . 1_545
O8WA Na1 Na2 Na1 178.40(14) . 1_545
O2WA Na1 Na2 Na1 -9.9(2) . 1_545
O1W Na1 Na2 Na1 -91.92(9) . 1_545
O7W Na1 Na2 Na1 -3.70(12) . 1_545
O7W Na1 Na2 Na1 -176.55(11) 1_565 1_545
O3WB Na1 Na2 Na1 44.97(13) . 1_545
Na2 Na1 Na2 Na1 180.0 1_565 1_545
O6W Na2 O7W Na1 -95.44(12) . .
O5WA Na2 O7W Na1 105.0(14) . .
O5WB Na2 O7W Na1 -170.1(12) . .
O4W Na2 O7W Na1 88.79(12) . .
O8WA Na2 O7W Na1 176.32(12) 1_545 .
O8WA Na2 O7W Na1 -1.47(14) . .
O8WB Na2 O7W Na1 -4.48(19) . .
O8WB Na2 O7W Na1 179.3(2) 1_545 .
Na1 Na2 O7W Na1 174.89(17) 1_545 .
O6W Na2 O7W Na1 89.67(12) . 1_545
O5WA Na2 O7W Na1 -69.9(14) . 1_545
O5WB Na2 O7W Na1 15.0(12) . 1_545
O4W Na2 O7W Na1 -86.10(12) . 1_545
O8WA Na2 O7W Na1 1.43(14) 1_545 1_545
O8WA Na2 O7W Na1 -176.36(12) . 1_545
O8WB Na2 O7W Na1 -179.4(2) . 1_545
O8WB Na2 O7W Na1 4.39(19) 1_545 1_545
Na1 Na2 O7W Na1 -174.89(17) . 1_545
O8WB Na1 O7W Na2 6.7(3) . .
O3WC Na1 O7W Na2 -113.8(2) . .
O3WA Na1 O7W Na2 -101.07(14) . .
O8WA Na1 O7W Na2 1.54(14) . .
O2WA Na1 O7W Na2 175.41(14) . .
O1W Na1 O7W Na2 90.66(11) . .
O7W Na1 O7W Na2 62.6(17) 1_565 .
O3WB Na1 O7W Na2 -121.70(14) . .
Na2 Na1 O7W Na2 5.26(17) 1_565 .
O8WB Na1 O7W Na1 124.0(17) . 1_545
O3WC Na1 O7W Na1 3.6(18) . 1_545
O3WA Na1 O7W Na1 16.3(17) . 1_545
O8WA Na1 O7W Na1 118.9(17) . 1_545
O2WA Na1 O7W Na1 -67.2(17) . 1_545
O1W Na1 O7W Na1 -152.0(17) . 1_545
O7W Na1 O7W Na1 179.98(6) 1_565 1_545
O3WB Na1 O7W Na1 -4.4(17) . 1_545
Na2 Na1 O7W Na1 117.3(17) . 1_545
Na2 Na1 O7W Na1 122.6(16) 1_565 1_545
O8WB Na1 O8WA Na2 101(4) . 1_565
O3WC Na1 O8WA Na2 -59.2(2) . 1_565
O3WA Na1 O8WA Na2 -95.31(18) . 1_565
O2WA Na1 O8WA Na2 89.0(19) . 1_565
O1W Na1 O8WA Na2 88.25(13) . 1_565
O7W Na1 O8WA Na2 176.35(12) . 1_565
O7W Na1 O8WA Na2 1.39(13) 1_565 1_565
O3WB Na1 O8WA Na2 -126.27(17) . 1_565
Na2 Na1 O8WA Na2 177.77(19) . 1_565
O8WB Na1 O8WA Na2 -76(4) . .
O3WC Na1 O8WA Na2 123.0(2) . .
O3WA Na1 O8WA Na2 86.92(18) . .
O2WA Na1 O8WA Na2 -88.8(19) . .
O1W Na1 O8WA Na2 -89.52(13) . .
O7W Na1 O8WA Na2 -1.42(13) . .
O7W Na1 O8WA Na2 -176.39(12) 1_565 .
O3WB Na1 O8WA Na2 56.0(2) . .
Na2 Na1 O8WA Na2 -177.77(19) 1_565 .
O6W Na2 O8WA Na1 94.84(13) . .
O7W Na2 O8WA Na1 1.53(14) . .
O5WA Na2 O8WA Na1 -172.21(13) . .
O5WB Na2 O8WA Na1 178.2(3) . .
O4W Na2 O8WA Na1 -89.84(13) . .
O8WA Na2 O8WA Na1 -113(5) 1_545 .
O8WB Na2 O8WA Na1 11.2(6) . .
O8WB Na2 O8WA Na1 4.2(7) 1_545 .
Na1 Na2 O8WA Na1 -2.4(2) 1_545 .
O6W Na2 O8WA Na2 27(5) . 1_565
O7W Na2 O8WA Na2 -66(5) . 1_565
O5WA Na2 O8WA Na2 120(5) . 1_565
O5WB Na2 O8WA Na2 111(5) . 1_565
O4W Na2 O8WA Na2 -157(5) . 1_565
O8WA Na2 O8WA Na2 -179.99(5) 1_545 1_565
O8WB Na2 O8WA Na2 -56(5) . 1_565
O8WB Na2 O8WA Na2 -63(5) 1_545 1_565
Na1 Na2 O8WA Na2 -67(5) . 1_565
Na1 Na2 O8WA Na2 -70(5) 1_545 1_565
O3WC Na1 O8WB Na2 118.9(3) . .
O3WA Na1 O8WB Na2 81.5(3) . .
O8WA Na1 O8WB Na2 99(4) . .
O2WA Na1 O8WB Na2 -88.0(18) . .
O1W Na1 O8WB Na2 -94.5(3) . .
O7W Na1 O8WB Na2 -6.3(3) . .
O7W Na1 O8WB Na2 178.5(3) 1_565 .
O3WB Na1 O8WB Na2 48.6(4) . .
Na2 Na1 O8WB Na2 172.3(5) 1_565 .
O3WC Na1 O8WB Na2 -53.5(4) . 1_565
O3WA Na1 O8WB Na2 -90.8(3) . 1_565
O8WA Na1 O8WB Na2 -74(4) . 1_565
O2WA Na1 O8WB Na2 99.7(18) . 1_565
O1W Na1 O8WB Na2 93.1(3) . 1_565
O7W Na1 O8WB Na2 -178.6(3) . 1_565
O7W Na1 O8WB Na2 6.1(3) 1_565 1_565
O3WB Na1 O8WB Na2 -123.7(3) . 1_565
Na2 Na1 O8WB Na2 -172.3(5) . 1_565
O6W Na2 O8WB Na1 99.9(3) . .
O7W Na2 O8WB Na1 7.0(3) . .
O5WA Na2 O8WB Na1 -166.5(3) . .
O5WB Na2 O8WB Na1 -177.8(4) . .
O4W Na2 O8WB Na1 -83.4(3) . .
O8WA Na2 O8WB Na1 9.9(10) 1_545 .
O8WA Na2 O8WB Na1 -162.9(10) . .
O8WB Na2 O8WB Na1 13.6(9) 1_545 .
Na1 Na2 O8WB Na1 6.5(4) 1_545 .
O6W Na2 O8WB Na2 -93.8(6) . 1_565
O7W Na2 O8WB Na2 173.4(6) . 1_565
O5WA Na2 O8WB Na2 -0.1(6) . 1_565
O5WB Na2 O8WB Na2 -11.4(8) . 1_565
O4W Na2 O8WB Na2 83.0(6) . 1_565
O8WA Na2 O8WB Na2 176.2(4) 1_545 1_565
O8WA Na2 O8WB Na2 3.5(3) . 1_565
O8WB Na2 O8WB Na2 179.999(2) 1_545 1_565
Na1 Na2 O8WB Na2 166.4(9) . 1_565
Na1 Na2 O8WB Na2 172.9(5) 1_545 1_565
C6A N1A N2A C7A -178.3(3) . .
C6A N1A N2A Te1 -2.1(3) . .
O2AA Te1 N2A N1A 113.0(3) . .
O2AB Te1 N2A N1A 95.7(2) . .
O1A Te1 N2A N1A 3.4(5) . .
C1A Te1 N2A N1A 0.3(2) . .
O2AA Te1 N2A C7A -71.4(3) . .
O2AB Te1 N2A C7A -88.8(3) . .
O1A Te1 N2A C7A 178.9(3) . .
C1A Te1 N2A C7A 175.8(3) . .
C6B N1B N2B C7B 176.6(3) . .
C6B N1B N2B Te2 3.5(3) . .
O2BB Te2 N2B N1B -114.2(3) . .
O2BA Te2 N2B N1B -96.5(2) . .
O1BB Te2 N2B N1B -19.7(4) . .
O1BA Te2 N2B N1B 26.3(6) . .
C1B Te2 N2B N1B -1.1(2) . .
O2BB Te2 N2B C7B 73.8(3) . .
O2BA Te2 N2B C7B 91.5(3) . .
O1BB Te2 N2B C7B 168.3(3) . .
O1BA Te2 N2B C7B -145.8(5) . .
C1B Te2 N2B C7B -173.1(3) . .
O2AA Te1 C1A C2A 103.1(3) . .
O2AB Te1 C1A C2A 102.8(3) . .
O1A Te1 C1A C2A 2.5(3) . .
N2A Te1 C1A C2A -178.5(3) . .
O2AA Te1 C1A C6A -76.6(3) . .
O2AB Te1 C1A C6A -76.9(3) . .
O1A Te1 C1A C6A -177.2(3) . .
N2A Te1 C1A C6A 1.8(3) . .
C6A C1A C2A C3A 2.3(5) . .
Te1 C1A C2A C3A -177.5(3) . .
C1A C2A C3A C4A 0.1(5) . .
C2A C3A C4A C5A -1.8(6) . .
C3A C4A C5A C6A 1.1(6) . .
C4A C5A C6A C1A 1.3(6) . .
C4A C5A C6A N1A -177.8(3) . .
C2A C1A C6A C5A -2.9(5) . .
Te1 C1A C6A C5A 176.8(3) . .
C2A C1A C6A N1A 176.1(3) . .
Te1 C1A C6A N1A -4.2(5) . .
N2A N1A C6A C5A -176.8(3) . .
N2A N1A C6A C1A 4.2(5) . .
N1A N2A C7A C12A 177.4(3) . .
Te1 N2A C7A C12A 2.0(4) . .
N1A N2A C7A C8A -1.6(5) . .
Te1 N2A C7A C8A -177.0(2) . .
C12A C7A C8A C9A 0.2(5) . .
N2A C7A C8A C9A 179.1(3) . .
C7A C8A C9A C10A -0.6(5) . .
C8A C9A C10A C11A 0.7(5) . .
C9A C10A C11A C12A -0.2(5) . .
C10A C11A C12A C7A -0.3(5) . .
C8A C7A C12A C11A 0.3(5) . .
N2A C7A C12A C11A -178.7(3) . .
O2BB Te2 C1B C2B -98.5(3) . .
O2BA Te2 C1B C2B -102.3(3) . .
O1BB Te2 C1B C2B -7.9(3) . .
O1BA Te2 C1B C2B 7.2(3) . .
N2B Te2 C1B C2B 179.0(3) . .
O2BB Te2 C1B C6B 80.7(3) . .
O2BA Te2 C1B C6B 76.9(3) . .
O1BB Te2 C1B C6B 171.2(3) . .
O1BA Te2 C1B C6B -173.6(3) . .
N2B Te2 C1B C6B -1.8(3) . .
C6B C1B C2B C3B -2.0(5) . .
Te2 C1B C2B C3B 177.2(3) . .
C1B C2B C3B C4B 0.6(6) . .
C2B C3B C4B C5B 0.5(6) . .
C3B C4B C5B C6B -0.2(6) . .
C2B C1B C6B C5B 2.3(5) . .
Te2 C1B C6B C5B -176.8(3) . .
C2B C1B C6B N1B -175.9(3) . .
Te2 C1B C6B N1B 5.0(5) . .
C4B C5B C6B C1B -1.2(5) . .
C4B C5B C6B N1B 177.1(3) . .
N2B N1B C6B C1B -5.7(5) . .
N2B N1B C6B C5B 176.1(3) . .
N1B N2B C7B C12B -177.8(3) . .
Te2 N2B C7B C12B -6.0(4) . .
N1B N2B C7B C8B 1.8(5) . .
Te2 N2B C7B C8B 173.6(2) . .
C12B C7B C8B C9B 0.4(5) . .
N2B C7B C8B C9B -179.1(3) . .
C7B C8B C9B C10B 0.7(5) . .
C8B C9B C10B C11B -1.4(6) . .
C9B C10B C11B C12B 0.9(5) . .
C8B C7B C12B C11B -0.9(5) . .
N2B C7B C12B C11B 178.7(3) . .
C10B C11B C12B C7B 0.2(5) . .
